data_7248264
loop_
_publ_author_name
'Lappi, Tatiana I.'
'Gaifulin, Yakov M.'
'Sukhikh, Taisiya S.'
'Gaifulina, Viktoria K.'
'Yanshole, Vadim V.'
'Cordier, Stephane'
'Naumov, Nikolay G.'

_publ_section_title
;
 Molecular heterometallic clusters [Re6&#x2212;xMoxS8L6] (x = 2--3, L =
 py, etpy, tbp): negligible influence of the x value on the crystal
 structures
;
_journal_issue 12
_journal_name_full CrystEngComm
_journal_page_first 1720
_journal_page_last 1729
_journal_paper_doi 10.1039/D3CE01229H
_journal_volume 26
_journal_year 2024
_chemical_formula_moiety 'C42 H54 Mo2 N6 Re4 S8'
_chemical_formula_sum 'C42 H54 Mo2 N6 Re4 S8'
_chemical_formula_weight 1836.07
_space_group_crystal_system tetragonal
_space_group_IT_number 88
_space_group_name_Hall '-I 4ad'
_space_group_name_H-M_alt 'I 41/a :2'
_atom_sites_solution_hydrogens geom
_atom_sites_solution_primary dual
_audit_creation_date 2023-07-19
_audit_creation_method
;
Olex2 1.5
(compiled 2023.03.06 svn.rbb2c1857 for OlexSys, GUI svn.r6748)
;
_audit_update_record
;
2023-11-24 deposited with the CCDC.	2024-02-20 downloaded from the CCDC.
;
_cell_angle_alpha 90
_cell_angle_beta 90
_cell_angle_gamma 90
_cell_formula_units_Z 4
_cell_length_a 14.2615(4)
_cell_length_b 14.2615(4)
_cell_length_c 24.4091(10)
_cell_measurement_reflns_used 9995
_cell_measurement_temperature 150(2)
_cell_measurement_theta_max 31.42
_cell_measurement_theta_min 2.62
_cell_volume 4964.6(3)
_computing_cell_refinement 'Bruker SAINT'
_computing_data_collection 'Bruker APEX3'
_computing_data_reduction 'Bruker SAINT'
_computing_molecular_graphics 'Olex2 1.5 (Dolomanov et al., 2009)'
_computing_publication_material 'Olex2 1.5 (Dolomanov et al., 2009)'
_computing_structure_refinement 'SHELXL 2014/7 (Sheldrick, 2015)'
_computing_structure_solution 'SHELXT 2014/5 (Sheldrick, 2014)'
_diffrn_ambient_temperature 150(2)
_diffrn_detector_area_resol_mean 7.41
_diffrn_detector_type 'Bruker PHOTON III area detector'
_diffrn_measured_fraction_theta_full 1.000
_diffrn_measured_fraction_theta_max 1.000
_diffrn_measurement_device 'three-circle diffractometer'
_diffrn_measurement_device_type 'Bruker D8 Venture diffractometer'
_diffrn_measurement_method 'phi and omega scans'
_diffrn_radiation_type MoK\a
_diffrn_radiation_wavelength 0.71073
_diffrn_reflns_av_R_equivalents 0.0757
_diffrn_reflns_av_unetI/netI 0.0206
_diffrn_reflns_Laue_measured_fraction_full 1.000
_diffrn_reflns_Laue_measured_fraction_max 1.000
_diffrn_reflns_limit_h_max 20
_diffrn_reflns_limit_h_min -20
_diffrn_reflns_limit_k_max 20
_diffrn_reflns_limit_k_min -20
_diffrn_reflns_limit_l_max 35
_diffrn_reflns_limit_l_min -35
_diffrn_reflns_number 120331
_diffrn_reflns_point_group_measured_fraction_full 1.000
_diffrn_reflns_point_group_measured_fraction_max 1.000
_diffrn_reflns_theta_full 25.242
_diffrn_reflns_theta_max 31.537
_diffrn_reflns_theta_min 2.620
_diffrn_source_current 1.4
_diffrn_source_power 0.07
_diffrn_source_voltage 50.0
_exptl_absorpt_coefficient_mu 10.578
_exptl_absorpt_correction_T_max 0.7462
_exptl_absorpt_correction_T_min 0.5820
_exptl_absorpt_correction_type multi-scan
_exptl_absorpt_process_details
;
SADABS-2016/2 (Bruker,2016/2) was used for absorption correction.
wR2(int) was 0.0778 before and 0.0538 after correction.
The Ratio of minimum to maximum transmission is 0.7800.
The \l/2 correction factor is Not present.
;
_exptl_crystal_colour brown
_exptl_crystal_colour_primary brown
_exptl_crystal_density_diffrn 2.456
_exptl_crystal_description octahedral
_exptl_crystal_F_000 3440
_exptl_crystal_size_max 0.12
_exptl_crystal_size_mid 0.11
_exptl_crystal_size_min 0.07
_refine_diff_density_max 0.968
_refine_diff_density_min -1.603
_refine_diff_density_rms 0.127
_refine_ls_extinction_method none
_refine_ls_goodness_of_fit_ref 1.055
_refine_ls_hydrogen_treatment constr
_refine_ls_matrix_type full
_refine_ls_number_parameters 156
_refine_ls_number_reflns 4144
_refine_ls_number_restraints 3
_refine_ls_restrained_S_all 1.055
_refine_ls_R_factor_all 0.0414
_refine_ls_R_factor_gt 0.0218
_refine_ls_shift/su_max 0.002
_refine_ls_shift/su_mean 0.000
_refine_ls_structure_factor_coef Fsqd
_refine_ls_weighting_details 'w=1/[\s^2^(Fo^2^)+(0.0075P)^2^+34.8585P] where P=(Fo^2^+2Fc^2^)/3'
_refine_ls_weighting_scheme calc
_refine_ls_wR_factor_gt 0.0400
_refine_ls_wR_factor_ref 0.0445
_reflns_Friedel_coverage 0.000
_reflns_number_gt 2939
_reflns_number_total 4144
_reflns_threshold_expression 'I > 2\s(I)'
_cod_data_source_file d3ce01229h2.cif
_cod_data_source_block lap704
_cod_depositor_comments 'Adding full bibliography for 7248256--7248264.cif.'
_cod_original_sg_symbol_H-M 'I 41/a'
_cod_database_code 7248264
_shelx_shelxl_version_number 2014/7
_shelx_space_group_comment
;
The symmetry employed for this shelxl refinement is uniquely defined
by the following loop, which should always be used as a source of
symmetry information in preference to the above space-group names.
They are only intended as comments.
;
_shelx_estimated_absorpt_t_max 0.525
_shelx_estimated_absorpt_t_min 0.363
_olex2_refinement_description
;
1. Fixed Uiso
 At 1.2 times of:
  All C(H) groups, All C(H,H) groups, All C(H,H,H,H) groups
 At 1.5 times of:
  All C(H,H,H) groups
2. Shared sites
{Re1, Mo1}
{Re2, Mo2}
3. Restrained distances
 C24-C23
 1.55 with sigma of 0.02
 C25-C24
 1.55 with sigma of 0.02
4. Uiso/Uaniso restraints and constraints
Uanis(Re1) = Uanis(Mo1)
Uanis(Re2) = Uanis(Mo2)
Uanis(C17) = Uanis(C17A)
5. Others
 1*[Sof(Re1)+Sof(Mo1)+Sof(C17)+Sof(H17A)+Sof(H17B)+Sof(H17C)+Sof(C17A)+
 Sof(H17D)+Sof(H17E)+Sof(H17F)+Sof(H16A)+Sof(H16B)+Sof(H16C)+Sof(H16D)]+0.5*
 [Sof(Re2)+Sof(Mo2)]=1 with esd of 0.0001
 Sof(Mo1)=Sof(C17A)=Sof(H17D)=Sof(H17E)=Sof(H17F)=Sof(H16C)=Sof(H16D)=1-FVAR(1)
 Sof(Re1)=Sof(C17)=Sof(H17A)=Sof(H17B)=Sof(H17C)=Sof(H16A)=Sof(H16B)=FVAR(1)
 Sof(Mo2)=0.5*(1-FVAR(3))
 Sof(Re2)=0.5*FVAR(3)
 Fixed Sof: C24(0.5) H24A(0.5) H24B(0.5) C25(0.5) H25A(0.5) H25B(0.5) H25C(0.5)
6.a Secondary CH2 refined with riding coordinates:
 C24(H24A,H24B), C16A(H16A,H16B), C16A(H16C,H16D)
6.b Me refined with riding coordinates:
 C17(H17A,H17B,H17C), C17A(H17D,H17E,H17F), C25(H25A,H25B,H25C)
6.c Aromatic/amide H refined with riding coordinates:
 C11(H11), C12(H12), C14(H14), C15(H15), C21(H21), C22(H22)
;
_olex2_submission_special_instructions 'No special instructions were received'

loop_
_space_group_symop_operation_xyz
'x, y, z'
'-y+3/4, x+1/4, z+1/4'
'-x, -y+1/2, z'
'y+1/4, -x+1/4, z+1/4'
'x+1/2, y+1/2, z+1/2'
'-y+5/4, x+3/4, z+3/4'
'-x+1/2, -y+1, z+1/2'
'y+3/4, -x+3/4, z+3/4'
'-x, -y, -z'
'y-3/4, -x-1/4, -z-1/4'
'x, y-1/2, -z'
'-y-1/4, x-1/4, -z-1/4'
'-x+1/2, -y+1/2, -z+1/2'
'y-1/4, -x+1/4, -z+1/4'
'x+1/2, y, -z+1/2'
'-y+1/4, x+1/4, -z+1/4'

loop_
_atom_site_label
_atom_site_type_symbol
_atom_site_fract_x
_atom_site_fract_y
_atom_site_fract_z
_atom_site_U_iso_or_equiv
_atom_site_adp_type
_atom_site_occupancy
_atom_site_site_symmetry_order
_atom_site_calc_flag
_atom_site_refinement_flags_posn
_atom_site_refinement_flags_adp
_atom_site_refinement_flags_occupancy
_atom_site_disorder_assembly
_atom_site_disorder_group
Re1 Re 0.43423(2) 0.63886(2) 0.12473(2) 0.01301(4) Uani 0.6476(7) 1 d . . P . .
Re2 Re 0.5000 0.7500 0.20028(2) 0.01278(6) Uani 0.7048(13) 2 d S T P . .
Mo1 Mo 0.43423(2) 0.63886(2) 0.12473(2) 0.01301(4) Uani 0.3524(7) 1 d . . P . .
Mo2 Mo 0.5000 0.7500 0.20028(2) 0.01278(6) Uani 0.2952(13) 2 d S T P . .
S1 S 0.54301(6) 0.58595(6) 0.05518(3) 0.01715(16) Uani 1 1 d . . . . .
S2 S 0.54192(6) 0.58523(6) 0.19530(3) 0.01752(16) Uani 1 1 d . . . . .
N1 N 0.35363(18) 0.50511(19) 0.12336(14) 0.0193(5) Uani 1 1 d . . . . .
N2 N 0.5000 0.7500 0.29101(15) 0.0189(7) Uani 1 2 d S T P . .
C11 C 0.3166(3) 0.4687(3) 0.16895(17) 0.0319(9) Uani 1 1 d . . . . .
H11 H 0.3207 0.5040 0.2019 0.038 Uiso 1 1 calc R U . . .
C12 C 0.2728(3) 0.3825(3) 0.17059(18) 0.0384(11) Uani 1 1 d . . . . .
H12 H 0.2472 0.3598 0.2040 0.046 Uiso 1 1 calc R U . . .
C13 C 0.2660(3) 0.3287(3) 0.1231(2) 0.0306(8) Uani 1 1 d . . . . .
C14 C 0.3027(3) 0.3668(3) 0.07626(17) 0.0250(8) Uani 1 1 d . . . . .
H14 H 0.2990 0.3330 0.0428 0.030 Uiso 1 1 calc R U . . .
C15 C 0.3451(2) 0.4541(3) 0.07726(15) 0.0217(7) Uani 1 1 d . . . . .
H15 H 0.3691 0.4790 0.0440 0.026 Uiso 1 1 calc R U . . .
C17 C 0.2273(6) 0.1808(5) 0.1758(3) 0.0455(17) Uani 0.6476(7) 1 d . . P A 1
H17A H 0.1958 0.1200 0.1720 0.068 Uiso 0.6476(7) 1 calc R U P A 1
H17B H 0.2934 0.1708 0.1850 0.068 Uiso 0.6476(7) 1 calc R U P A 1
H17C H 0.1971 0.2169 0.2050 0.068 Uiso 0.6476(7) 1 calc R U P A 1
C17A C 0.1468(11) 0.2249(9) 0.0894(6) 0.0455(17) Uani 0.3524(7) 1 d . . P A 2
H17D H 0.1208 0.1614 0.0919 0.068 Uiso 0.3524(7) 1 calc R U P A 2
H17E H 0.0986 0.2706 0.0996 0.068 Uiso 0.3524(7) 1 calc R U P A 2
H17F H 0.1675 0.2369 0.0518 0.068 Uiso 0.3524(7) 1 calc R U P A 2
C21 C 0.4255(3) 0.7809(3) 0.31957(15) 0.0232(7) Uani 1 1 d . . . . .
H21 H 0.3725 0.8037 0.3001 0.028 Uiso 1 1 calc R U . . .
C22 C 0.4233(3) 0.7809(3) 0.37608(18) 0.0341(9) Uani 1 1 d . . . . .
H22 H 0.3688 0.8022 0.3947 0.041 Uiso 1 1 calc R U . . .
C23 C 0.5000 0.7500 0.4058(2) 0.0373(13) Uani 1 2 d DS T P . .
C24 C 0.5180(11) 0.743(3) 0.4683(3) 0.046(4) Uani 0.5 1 d D . P B -1
H24A H 0.5383 0.6785 0.4777 0.056 Uiso 0.5 1 calc R U P B -1
H24B H 0.5686 0.7868 0.4790 0.056 Uiso 0.5 1 calc R U P B -1
C25 C 0.4297(8) 0.7665(11) 0.4986(4) 0.071(4) Uani 0.5 1 d D . P B -1
H25A H 0.4410 0.7620 0.5381 0.106 Uiso 0.5 1 calc R U P B -1
H25B H 0.4103 0.8305 0.4894 0.106 Uiso 0.5 1 calc R U P B -1
H25C H 0.3801 0.7225 0.4882 0.106 Uiso 0.5 1 calc R U P B -1
C16A C 0.2205(4) 0.2328(3) 0.1238(3) 0.0512(13) Uani 1 1 d . . . . .
H16A H 0.1533 0.2404 0.1145 0.061 Uiso 0.6476(7) 1 calc R U P A 1
H16B H 0.2494 0.1943 0.0945 0.061 Uiso 0.6476(7) 1 calc R U P A 1
H16C H 0.2680 0.1852 0.1137 0.061 Uiso 0.3524(7) 1 calc R U P A 2
H16D H 0.1992 0.2189 0.1615 0.061 Uiso 0.3524(7) 1 calc R U P A 2

loop_
_atom_site_aniso_label
_atom_site_aniso_U_11
_atom_site_aniso_U_22
_atom_site_aniso_U_33
_atom_site_aniso_U_23
_atom_site_aniso_U_13
_atom_site_aniso_U_12
Re1 0.01357(7) 0.01276(7) 0.01271(7) -0.00017(6) 0.00016(6) -0.00061(5)
Re2 0.01367(11) 0.01339(11) 0.01129(9) 0.000 0.000 0.00002(9)
Mo1 0.01357(7) 0.01276(7) 0.01271(7) -0.00017(6) 0.00016(6) -0.00061(5)
Mo2 0.01367(11) 0.01339(11) 0.01129(9) 0.000 0.000 0.00002(9)
S1 0.0186(4) 0.0165(4) 0.0163(4) -0.0028(3) 0.0010(3) 0.0007(3)
S2 0.0205(4) 0.0158(4) 0.0163(4) 0.0021(3) -0.0004(3) 0.0011(3)
N1 0.0188(12) 0.0189(12) 0.0201(12) -0.0005(13) 0.0005(13) 0.0001(10)
N2 0.021(2) 0.018(2) 0.0174(16) 0.000 0.000 -0.002(2)
C11 0.046(3) 0.026(2) 0.0232(19) 0.0020(16) 0.0002(18) -0.0090(18)
C12 0.055(3) 0.032(2) 0.028(2) 0.0047(18) 0.004(2) -0.018(2)
C13 0.0310(18) 0.0241(17) 0.037(2) 0.0002(19) -0.004(2) -0.0055(14)
C14 0.0209(17) 0.0252(18) 0.0289(19) -0.0076(15) 0.0002(15) -0.0020(14)
C15 0.0177(16) 0.0272(18) 0.0200(16) -0.0031(14) 0.0023(13) -0.0034(14)
C17 0.063(4) 0.023(3) 0.051(4) 0.010(3) 0.000(3) -0.023(3)
C17A 0.063(4) 0.023(3) 0.051(4) 0.010(3) 0.000(3) -0.023(3)
C21 0.0228(17) 0.0268(18) 0.0198(17) -0.0031(14) 0.0044(14) -0.0051(14)
C22 0.040(2) 0.038(2) 0.0244(17) -0.007(2) 0.010(2) -0.0118(17)
C23 0.058(4) 0.037(4) 0.018(2) 0.000 0.000 -0.017(3)
C24 0.051(13) 0.071(11) 0.018(3) -0.002(7) 0.007(5) -0.001(10)
C25 0.063(8) 0.129(12) 0.020(5) -0.016(6) 0.011(5) -0.008(8)
C16A 0.057(3) 0.033(2) 0.064(3) -0.003(3) -0.014(3) -0.022(2)

loop_
_atom_type_symbol
_atom_type_description
_atom_type_scat_dispersion_real
_atom_type_scat_dispersion_imag
_atom_type_scat_source
C C 0.0033 0.0016 'International Tables Vol C Tables 4.2.6.8 and 6.1.1.4'
H H 0.0000 0.0000 'International Tables Vol C Tables 4.2.6.8 and 6.1.1.4'
Mo Mo -1.6832 0.6857 'International Tables Vol C Tables 4.2.6.8 and 6.1.1.4'
N N 0.0061 0.0033 'International Tables Vol C Tables 4.2.6.8 and 6.1.1.4'
Re Re -1.0185 7.2310 'International Tables Vol C Tables 4.2.6.8 and 6.1.1.4'
S S 0.1246 0.1234 'International Tables Vol C Tables 4.2.6.8 and 6.1.1.4'

loop_
_geom_angle_atom_site_label_1
_geom_angle_atom_site_label_2
_geom_angle_atom_site_label_3
_geom_angle
_geom_angle_site_symmetry_1
_geom_angle_site_symmetry_3
_geom_angle_publ_flag
Re1 Re1 Re1 90.0 16_655 14_565 ?
Re1 Re1 Re2 59.787(5) 16_655 . ?
Re1 Re1 Re2 59.786(5) 14_565 . ?
Re1 Re1 Mo1 0.000(10) 14_565 14_565 ?
Re1 Re1 Mo1 90.0 16_655 14_565 ?
Re2 Re1 Re1 60.135(5) 14_565 14_565 ?
Re2 Re1 Re1 60.136(5) 14_565 16_655 ?
Re2 Re1 Re2 89.865(8) 14_565 . ?
Re2 Re1 Mo1 60.136(5) 14_565 16_655 ?
Re2 Re1 Mo1 60.135(5) 14_565 14_565 ?
Mo1 Re1 Re1 0.0 16_655 16_655 ?
Mo1 Re1 Re1 90.0 16_655 14_565 ?
Mo1 Re1 Re2 59.787(5) 16_655 . ?
Mo1 Re1 Re2 59.786(5) 14_565 . ?
Mo1 Re1 Mo1 90.0 16_655 14_565 ?
Mo2 Re1 Re1 60.136(5) 14_565 16_655 ?
Mo2 Re1 Re1 60.135(5) 14_565 14_565 ?
Mo2 Re1 Re2 89.9 14_565 . ?
Mo2 Re1 Re2 0.0 14_565 14_565 ?
Mo2 Re1 Mo1 60.135(5) 14_565 14_565 ?
Mo2 Re1 Mo1 60.136(5) 14_565 16_655 ?
S1 Re1 Re1 57.50(2) 14_565 14_565 ?
S1 Re1 Re1 117.30(2) 14_565 16_655 ?
S1 Re1 Re1 57.32(2) . 16_655 ?
S1 Re1 Re1 117.69(2) . 14_565 ?
S1 Re1 Re2 57.61(2) . 14_565 ?
S1 Re1 Re2 117.60(2) 14_565 14_565 ?
S1 Re1 Re2 57.53(2) 14_565 . ?
S1 Re1 Re2 117.08(2) . . ?
S1 Re1 Mo1 117.69(2) . 14_565 ?
S1 Re1 Mo1 57.32(2) . 16_655 ?
S1 Re1 Mo1 57.50(2) 14_565 14_565 ?
S1 Re1 Mo1 117.30(2) 14_565 16_655 ?
S1 Re1 Mo2 57.61(2) . 14_565 ?
S1 Re1 Mo2 117.60(2) 14_565 14_565 ?
S1 Re1 S1 173.74(3) 14_565 . ?
S1 Re1 S2 90.33(3) . 14_565 ?
S1 Re1 S2 89.86(3) 14_565 14_565 ?
S1 Re1 S2 89.50(3) 14_565 . ?
S1 Re1 S2 89.66(3) . . ?
S2 Re1 Re1 117.27(2) . 14_565 ?
S2 Re1 Re1 57.65(2) 14_565 14_565 ?
S2 Re1 Re1 117.77(2) 14_565 16_655 ?
S2 Re1 Re1 57.50(2) . 16_655 ?
S2 Re1 Re2 117.41(2) 14_565 . ?
S2 Re1 Re2 57.50(2) . . ?
S2 Re1 Re2 57.68(2) 14_565 14_565 ?
S2 Re1 Re2 117.60(2) . 14_565 ?
S2 Re1 Mo1 57.65(2) 14_565 14_565 ?
S2 Re1 Mo1 117.27(2) . 14_565 ?
S2 Re1 Mo1 57.50(2) . 16_655 ?
S2 Re1 Mo1 117.77(2) 14_565 16_655 ?
S2 Re1 Mo2 57.68(2) 14_565 14_565 ?
S2 Re1 Mo2 117.60(2) . 14_565 ?
S2 Re1 S2 173.99(3) 14_565 . ?
N1 Re1 Re1 134.54(7) . 14_565 ?
N1 Re1 Re1 135.46(7) . 16_655 ?
N1 Re1 Re2 134.30(9) . 14_565 ?
N1 Re1 Re2 135.83(9) . . ?
N1 Re1 Mo1 134.54(7) . 14_565 ?
N1 Re1 Mo1 135.46(7) . 16_655 ?
N1 Re1 Mo2 134.30(9) . 14_565 ?
N1 Re1 S1 93.05(8) . . ?
N1 Re1 S1 93.19(8) . 14_565 ?
N1 Re1 S2 93.86(8) . . ?
N1 Re1 S2 92.15(8) . 14_565 ?
Re1 Re2 Re1 60.078(4) 14_565 3_665 ?
Re1 Re2 Re1 90.336(10) 14_565 16_655 ?
Re1 Re2 Re1 60.078(4) 16_655 3_665 ?
Re1 Re2 Mo1 90.336(10) 14_565 16_655 ?
Re1 Re2 Mo1 60.078(4) 14_565 3_665 ?
Re1 Re2 Mo1 60.078(4) 16_655 3_665 ?
Re1 Re2 Mo1 0.000(7) 3_665 3_665 ?
Re1 Re2 Mo1 0.000(7) 14_565 14_565 ?
Mo1 Re2 Re1 60.1 14_565 3_665 ?
Mo1 Re2 Re1 90.3 14_565 16_655 ?
Mo1 Re2 Re1 60.1 16_655 3_665 ?
Mo1 Re2 Re1 0.0 16_655 16_655 ?
Mo1 Re2 Mo1 90.336(10) 14_565 16_655 ?
Mo1 Re2 Mo1 60.078(4) 16_655 3_665 ?
Mo1 Re2 Mo1 60.078(4) 14_565 3_665 ?
S1 Re2 Re1 117.34(2) 16_655 14_565 ?
S1 Re2 Re1 57.28(2) 16_655 3_665 ?
S1 Re2 Re1 57.53(2) 14_565 14_565 ?
S1 Re2 Re1 117.34(2) 14_565 16_655 ?
S1 Re2 Re1 57.53(2) 16_655 16_655 ?
S1 Re2 Re1 117.56(2) 14_565 3_665 ?
S1 Re2 Mo1 57.53(2) 16_655 16_655 ?
S1 Re2 Mo1 57.53(2) 14_565 14_565 ?
S1 Re2 Mo1 117.34(2) 16_655 14_565 ?
S1 Re2 Mo1 117.56(2) 14_565 3_665 ?
S1 Re2 Mo1 57.28(2) 16_655 3_665 ?
S1 Re2 Mo1 117.34(2) 14_565 16_655 ?
S1 Re2 S1 173.69(4) 14_565 16_655 ?
S1 Re2 S2 90.26(3) 16_655 . ?
S1 Re2 S2 89.43(3) 16_655 3_665 ?
S1 Re2 S2 89.43(3) 14_565 . ?
S1 Re2 S2 90.26(3) 14_565 3_665 ?
S2 Re2 Re1 117.68(2) 3_665 16_655 ?
S2 Re2 Re1 117.69(2) . 3_665 ?
S2 Re2 Re1 117.68(2) . 14_565 ?
S2 Re2 Re1 57.64(2) . 16_655 ?
S2 Re2 Re1 57.62(2) 3_665 3_665 ?
S2 Re2 Re1 57.64(2) 3_665 14_565 ?
S2 Re2 Mo1 57.64(2) 3_665 14_565 ?
S2 Re2 Mo1 57.64(2) . 16_655 ?
S2 Re2 Mo1 117.68(2) . 14_565 ?
S2 Re2 Mo1 57.62(2) 3_665 3_665 ?
S2 Re2 Mo1 117.69(2) . 3_665 ?
S2 Re2 Mo1 117.68(2) 3_665 16_655 ?
S2 Re2 S2 174.26(4) . 3_665 ?
N2 Re2 Re1 135.034(5) . 3_665 ?
N2 Re2 Re1 134.832(5) . 14_565 ?
N2 Re2 Re1 134.832(5) . 16_655 ?
N2 Re2 Mo1 134.832(5) . 14_565 ?
N2 Re2 Mo1 134.832(5) . 16_655 ?
N2 Re2 Mo1 135.034(5) . 3_665 ?
N2 Re2 S1 93.16(2) . 16_655 ?
N2 Re2 S1 93.16(2) . 14_565 ?
N2 Re2 S2 92.87(2) . . ?
N2 Re2 S2 92.87(2) . 3_665 ?
Re1 S1 Re1 65.18(2) 16_655 . ?
Re1 S1 Re2 64.86(2) . 14_565 ?
Re1 S1 Re2 65.19(2) 16_655 14_565 ?
Re1 S1 Mo2 65.19(2) 16_655 14_565 ?
Re1 S1 Mo2 64.86(2) . 14_565 ?
Mo1 S1 Re1 65.2 16_655 . ?
Mo1 S1 Re1 0.0 16_655 16_655 ?
Mo1 S1 Re2 65.19(2) 16_655 14_565 ?
Mo1 S1 Mo2 65.19(2) 16_655 14_565 ?
Mo2 S1 Re2 0.0 14_565 14_565 ?
Re1 S2 Re1 64.84(2) 16_655 . ?
Re1 S2 Re2 64.68(2) 16_655 . ?
Re2 S2 Re1 64.88(2) . . ?
Mo1 S2 Re1 0.0 16_655 16_655 ?
Mo1 S2 Re1 64.8 16_655 . ?
Mo1 S2 Re2 64.68(2) 16_655 . ?
C11 N1 Re1 121.6(3) . . ?
C11 N1 C15 116.8(3) . . ?
C15 N1 Re1 121.5(2) . . ?
C21 N2 Re2 121.2(2) . . ?
C21 N2 Re2 121.2(2) 3_665 . ?
C21 N2 C21 117.6(4) . 3_665 ?
N1 C11 H11 118.3 . . ?
N1 C11 C12 123.3(4) . . ?
C12 C11 H11 118.3 . . ?
C11 C12 H12 120.1 . . ?
C11 C12 C13 119.8(4) . . ?
C13 C12 H12 120.1 . . ?
C12 C13 C16A 121.2(4) . . ?
C14 C13 C12 116.7(3) . . ?
C14 C13 C16A 122.1(4) . . ?
C13 C14 H14 119.7 . . ?
C13 C14 C15 120.6(4) . . ?
C15 C14 H14 119.7 . . ?
N1 C15 C14 122.8(3) . . ?
N1 C15 H15 118.6 . . ?
C14 C15 H15 118.6 . . ?
H17A C17 H17B 109.5 . . ?
H17A C17 H17C 109.5 . . ?
H17B C17 H17C 109.5 . . ?
C16A C17 H17A 109.5 . . ?
C16A C17 H17B 109.5 . . ?
C16A C17 H17C 109.5 . . ?
H17D C17A H17E 109.5 . . ?
H17D C17A H17F 109.5 . . ?
H17E C17A H17F 109.5 . . ?
C16A C17A H17D 109.5 . . ?
C16A C17A H17E 109.5 . . ?
C16A C17A H17F 109.5 . . ?
N2 C21 H21 118.8 . . ?
N2 C21 C22 122.4(4) . . ?
C22 C21 H21 118.8 . . ?
C21 C22 H22 119.8 . . ?
C21 C22 C23 120.4(4) . . ?
C23 C22 H22 119.8 . . ?
C22 C23 C22 116.8(5) 3_665 . ?
C22 C23 C24 131.9(6) . . ?
C22 C23 C24 111.3(5) 3_665 . ?
C23 C24 H24A 109.8 . . ?
C23 C24 H24B 109.8 . . ?
H24A C24 H24B 108.2 . . ?
C25 C24 C23 109.4(8) . . ?
C25 C24 H24A 109.8 . . ?
C25 C24 H24B 109.8 . . ?
C24 C25 H25A 109.5 . . ?
C24 C25 H25B 109.5 . . ?
C24 C25 H25C 109.5 . . ?
H25A C25 H25B 109.5 . . ?
H25A C25 H25C 109.5 . . ?
H25B C25 H25C 109.5 . . ?
C13 C16A H16A 108.3 . . ?
C13 C16A H16B 108.3 . . ?
C13 C16A H16C 108.8 . . ?
C13 C16A H16D 108.8 . . ?
C17 C16A C13 115.9(5) . . ?
C17 C16A H16A 108.3 . . ?
C17 C16A H16B 108.3 . . ?
C17A C16A C13 113.8(7) . . ?
C17A C16A H16C 108.8 . . ?
C17A C16A H16D 108.8 . . ?
H16A C16A H16B 107.4 . . ?
H16C C16A H16D 107.7 . . ?

loop_
_geom_bond_atom_site_label_1
_geom_bond_atom_site_label_2
_geom_bond_distance
_geom_bond_site_symmetry_2
_geom_bond_publ_flag
Re1 Re1 2.6047(2) 14_565 ?
Re1 Re1 2.6047(2) 16_655 ?
Re1 Re2 2.6062(2) . ?
Re1 Re2 2.5970(2) 14_565 ?
Re1 Mo1 2.6047(2) 16_655 ?
Re1 Mo1 2.6047(2) 14_565 ?
Re1 Mo2 2.5970(2) 14_565 ?
Re1 S1 2.4156(9) 14_565 ?
Re1 S1 2.4203(9) . ?
Re1 S2 2.4269(9) 14_565 ?
Re1 S2 2.4311(9) . ?
Re1 N1 2.227(3) . ?
Re2 Re1 2.5971(2) 14_565 ?
Re2 Re1 2.5971(2) 16_655 ?
Re2 Re1 2.6062(2) 3_665 ?
Re2 Mo1 2.5971(2) 16_655 ?
Re2 Mo1 2.5971(2) 14_565 ?
Re2 Mo1 2.6062(2) 3_665 ?
Re2 S1 2.4223(8) 14_565 ?
Re2 S1 2.4223(8) 16_655 ?
Re2 S2 2.4278(8) 3_665 ?
Re2 S2 2.4277(8) . ?
Re2 N2 2.215(4) . ?
S1 Re1 2.4156(9) 16_655 ?
S1 Re2 2.4224(8) 14_565 ?
S1 Mo1 2.4156(9) 16_655 ?
S1 Mo2 2.4224(8) 14_565 ?
S2 Re1 2.4270(9) 16_655 ?
S2 Mo1 2.4270(9) 16_655 ?
N1 C11 1.337(5) . ?
N1 C15 1.346(5) . ?
N2 C21 1.345(4) . ?
N2 C21 1.345(4) 3_665 ?
C11 H11 0.9500 . ?
C11 C12 1.381(6) . ?
C12 H12 0.9500 . ?
C12 C13 1.394(6) . ?
C13 C14 1.369(6) . ?
C13 C16A 1.513(5) . ?
C14 H14 0.9500 . ?
C14 C15 1.384(5) . ?
C15 H15 0.9500 . ?
C17 H17A 0.9800 . ?
C17 H17B 0.9800 . ?
C17 H17C 0.9800 . ?
C17 C16A 1.474(9) . ?
C17A H17D 0.9800 . ?
C17A H17E 0.9800 . ?
C17A H17F 0.9800 . ?
C17A C16A 1.348(15) . ?
C21 H21 0.9500 . ?
C21 C22 1.380(5) . ?
C22 H22 0.9500 . ?
C22 C23 1.385(5) . ?
C23 C22 1.385(5) 3_665 ?
C23 C24 1.550(8) . ?
C24 H24A 0.9900 . ?
C24 H24B 0.9900 . ?
C24 C25 1.500(13) . ?
C25 H25A 0.9800 . ?
C25 H25B 0.9800 . ?
C25 H25C 0.9800 . ?
C16A H16A 0.9900 . ?
C16A H16B 0.9900 . ?
C16A H16C 0.9900 . ?
C16A H16D 0.9900 . ?
